data_1501927
loop_
_publ_author_name
'Zhao, Wanxiang'
'Zhang, Junliang'

_publ_section_title
;
 Rhodium-catalyzed tandem heterocyclization and carbonylative [(3+2)+1]
 cyclization of diyne-enones.
;
_journal_issue 4
_journal_name_full 'Organic letters'
_journal_page_first 688
_journal_page_last 691
_journal_paper_doi 10.1021/ol102920f
_journal_volume 13
_journal_year 2011
_chemical_formula_sum 'C33 H25 N O8'
_chemical_formula_weight 563.54
_chemical_name_systematic
; 
 ? 
;
_space_group_IT_number 14
_symmetry_cell_setting monoclinic
_symmetry_space_group_name_Hall '-P 2yn'
_symmetry_space_group_name_H-M 'P 1 21/n 1'
_atom_sites_solution_hydrogens geom
_atom_sites_solution_primary direct
_atom_sites_solution_secondary difmap
_audit_creation_method SHELXL-97
_cell_angle_alpha 90.00
_cell_angle_beta 90.2130(10)
_cell_angle_gamma 90.00
_cell_formula_units_Z 4
_cell_length_a 11.4787(9)
_cell_length_b 9.9688(8)
_cell_length_c 24.0837(18)
_cell_measurement_temperature 296(2)
_cell_volume 2755.9(4)
_computing_structure_refinement 'SHELXL-97 (Sheldrick, 1997)'
_computing_structure_solution 'SHELXS-97 (Sheldrick, 1990)'
_diffrn_ambient_temperature 296(2)
_diffrn_measured_fraction_theta_full 0.998
_diffrn_measured_fraction_theta_max 0.998
_diffrn_radiation_monochromator graphite
_diffrn_radiation_source 'fine-focus sealed tube'
_diffrn_radiation_type MoK\a
_diffrn_radiation_wavelength 0.71073
_diffrn_reflns_av_R_equivalents 0.0333
_diffrn_reflns_av_sigmaI/netI 0.0287
_diffrn_reflns_limit_h_max 13
_diffrn_reflns_limit_h_min -13
_diffrn_reflns_limit_k_max 11
_diffrn_reflns_limit_k_min -11
_diffrn_reflns_limit_l_max 28
_diffrn_reflns_limit_l_min -27
_diffrn_reflns_number 18407
_diffrn_reflns_theta_full 25.00
_diffrn_reflns_theta_max 25.00
_diffrn_reflns_theta_min 1.96
_exptl_absorpt_coefficient_mu 0.098
_exptl_absorpt_correction_T_max 0.9788
_exptl_absorpt_correction_T_min 0.9563
_exptl_absorpt_correction_type multi-scan
_exptl_crystal_colour yellow
_exptl_crystal_density_diffrn 1.358
_exptl_crystal_density_method 'not measured'
_exptl_crystal_description block
_exptl_crystal_F_000 1176
_exptl_crystal_size_max 0.46
_exptl_crystal_size_mid 0.28
_exptl_crystal_size_min 0.22
_refine_diff_density_max 0.200
_refine_diff_density_min -0.171
_refine_diff_density_rms 0.031
_refine_ls_extinction_method none
_refine_ls_goodness_of_fit_ref 1.013
_refine_ls_hydrogen_treatment constr
_refine_ls_matrix_type full
_refine_ls_number_parameters 379
_refine_ls_number_reflns 4836
_refine_ls_number_restraints 0
_refine_ls_restrained_S_all 1.013
_refine_ls_R_factor_all 0.0670
_refine_ls_R_factor_gt 0.0414
_refine_ls_shift/su_max 0.000
_refine_ls_shift/su_mean 0.000
_refine_ls_structure_factor_coef Fsqd
_refine_ls_weighting_details 'calc w=1/[\s^2^(Fo^2^)+(0.0501P)^2^+0.8839P] where P=(Fo^2^+2Fc^2^)/3'
_refine_ls_weighting_scheme calc
_refine_ls_wR_factor_gt 0.1009
_refine_ls_wR_factor_ref 0.1172
_reflns_number_gt 3362
_reflns_number_total 4836
_reflns_threshold_expression >2sigma(I)
_cod_data_source_file ol102920f_si_001.cif
_cod_data_source_block z
_cod_depositor_comments
;
The following automatic conversions were performed:

'_symmetry_cell_setting' value 'Monoclinic' changed to 'monoclinic'
according to /home/saulius/struct/CIF-dictionaries/cif_core.dic
dictionary named 'cif_core.dic' version 2.4.1 from 2010-06-29.

Automatic conversion script
Id: cif_fix_values 1715 2011-07-08 13:25:40Z adriana 
;
_cod_original_sg_symbol_H-M P2(1)/n
_cod_database_code 1501927

loop_
_symmetry_equiv_pos_as_xyz
'x, y, z'
'-x+1/2, y+1/2, -z+1/2'
'-x, -y, -z'
'x-1/2, -y-1/2, z-1/2'

loop_
_atom_site_label
_atom_site_type_symbol
_atom_site_fract_x
_atom_site_fract_y
_atom_site_fract_z
_atom_site_U_iso_or_equiv
_atom_site_adp_type
_atom_site_occupancy
_atom_site_symmetry_multiplicity
_atom_site_calc_flag
_atom_site_refinement_flags
O1 O 0.17506(11) 0.87007(12) 0.05309(6) 0.0485(3) Uani 1 1 d .
O2 O 0.32438(15) 0.41674(16) 0.18460(7) 0.0766(5) Uani 1 1 d .
O3 O -0.18233(16) 0.86180(16) 0.10547(7) 0.0823(6) Uani 1 1 d .
O4 O -0.11064(12) 0.67088(13) 0.13768(6) 0.0529(4) Uani 1 1 d .
O5 O -0.0711(2) 1.08581(19) 0.21541(9) 0.1043(7) Uani 1 1 d .
O6 O -0.18571(18) 0.9107(2) 0.23060(8) 0.0912(6) Uani 1 1 d .
O7 O 0.0012(2) 0.3941(2) 0.44005(9) 0.1011(7) Uani 1 1 d .
O8 O -0.02294(17) 0.2077(2) 0.39585(9) 0.0957(6) Uani 1 1 d .
N1 N 0.00670(18) 0.3252(2) 0.39849(11) 0.0724(6) Uani 1 1 d .
C1 C 0.1399(2) 0.5737(2) 0.30161(9) 0.0569(6) Uani 1 1 d .
H1A H 0.1704 0.6601 0.3031 0.068 Uiso 1 1 calc R
C2 C 0.0987(2) 0.5144(2) 0.34972(10) 0.0610(6) Uani 1 1 d .
H2A H 0.1009 0.5607 0.3832 0.073 Uiso 1 1 calc R
C3 C 0.05476(19) 0.3871(2) 0.34726(10) 0.0594(6) Uani 1 1 d .
C4 C 0.0532(2) 0.3157(2) 0.29868(11) 0.0686(7) Uani 1 1 d .
H4A H 0.0246 0.2284 0.2979 0.082 Uiso 1 1 calc R
C5 C 0.0947(2) 0.3751(2) 0.25083(10) 0.0653(6) Uani 1 1 d .
H5A H 0.0948 0.3267 0.2178 0.078 Uiso 1 1 calc R
C6 C 0.13640(18) 0.50636(19) 0.25134(9) 0.0504(5) Uani 1 1 d .
C7 C 0.17179(18) 0.57101(19) 0.19827(8) 0.0478(5) Uani 1 1 d .
C8 C 0.26177(18) 0.50295(19) 0.16446(9) 0.0516(5) Uani 1 1 d .
C9 C 0.27541(17) 0.53268(18) 0.10198(8) 0.0453(5) Uani 1 1 d .
H9A H 0.3582 0.5270 0.0925 0.054 Uiso 1 1 calc R
C10 C 0.23217(15) 0.67098(18) 0.08751(8) 0.0422(5) Uani 1 1 d .
C11 C 0.16248(16) 0.73917(17) 0.12713(8) 0.0423(5) Uani 1 1 d .
C12 C 0.12705(16) 0.68975(18) 0.18005(8) 0.0432(5) Uani 1 1 d .
C13 C 0.04244(18) 0.77946(19) 0.21036(8) 0.0491(5) Uani 1 1 d .
H13A H 0.0852 0.8330 0.2372 0.059 Uiso 1 1 calc R
H13B H -0.0121 0.7239 0.2307 0.059 Uiso 1 1 calc R
C14 C -0.02722(17) 0.87484(18) 0.17144(8) 0.0453(5) Uani 1 1 d .
C15 C 0.05220(19) 0.95598(19) 0.13197(9) 0.0535(5) Uani 1 1 d .
H15A H 0.0059 1.0028 0.1043 0.064 Uiso 1 1 calc R
H15B H 0.0973 1.0214 0.1527 0.064 Uiso 1 1 calc R
C16 C 0.12990(17) 0.85730(18) 0.10516(8) 0.0445(5) Uani 1 1 d .
C17 C 0.23843(16) 0.75264(18) 0.04236(9) 0.0438(5) Uani 1 1 d .
C18 C 0.29092(16) 0.74451(19) -0.01240(9) 0.0450(5) Uani 1 1 d .
C19 C 0.35592(17) 0.6324(2) -0.02763(10) 0.0553(6) Uani 1 1 d .
H19A H 0.3670 0.5629 -0.0024 0.066 Uiso 1 1 calc R
C20 C 0.40393(19) 0.6240(2) -0.08001(11) 0.0638(6) Uani 1 1 d .
H20A H 0.4471 0.5487 -0.0897 0.077 Uiso 1 1 calc R
C21 C 0.3888(2) 0.7251(3) -0.11777(11) 0.0714(7) Uani 1 1 d .
H21A H 0.4215 0.7187 -0.1529 0.086 Uiso 1 1 calc R
C22 C 0.3248(2) 0.8364(3) -0.10332(11) 0.0731(7) Uani 1 1 d .
H22A H 0.3144 0.9055 -0.1288 0.088 Uiso 1 1 calc R
C23 C 0.2759(2) 0.8457(2) -0.05130(10) 0.0597(6) Uani 1 1 d .
H23A H 0.2322 0.9210 -0.0421 0.072 Uiso 1 1 calc R
C24 C 0.21092(17) 0.41989(18) 0.07231(8) 0.0438(5) Uani 1 1 d .
C25 C 0.2702(2) 0.30694(19) 0.05496(10) 0.0601(6) Uani 1 1 d .
H25A H 0.3506 0.3024 0.0595 0.072 Uiso 1 1 calc R
C26 C 0.2118(3) 0.2011(2) 0.03097(10) 0.0738(7) Uani 1 1 d .
H26A H 0.2530 0.1262 0.0190 0.089 Uiso 1 1 calc R
C27 C 0.0938(3) 0.2058(2) 0.02473(10) 0.0726(7) Uani 1 1 d .
H27A H 0.0543 0.1334 0.0093 0.087 Uiso 1 1 calc R
C28 C 0.0338(2) 0.3172(3) 0.04125(11) 0.0733(7) Uani 1 1 d .
H28A H -0.0466 0.3209 0.0366 0.088 Uiso 1 1 calc R
C29 C 0.09238(19) 0.4246(2) 0.06498(10) 0.0606(6) Uani 1 1 d .
H29A H 0.0511 0.5003 0.0760 0.073 Uiso 1 1 calc R
C30 C -0.11669(18) 0.8024(2) 0.13481(8) 0.0478(5) Uani 1 1 d .
C31 C -0.1890(2) 0.5991(2) 0.10022(10) 0.0654(6) Uani 1 1 d .
H31A H -0.1788 0.5042 0.1051 0.098 Uiso 1 1 calc R
H31B H -0.1716 0.6229 0.0625 0.098 Uiso 1 1 calc R
H31C H -0.2681 0.6229 0.1084 0.098 Uiso 1 1 calc R
C32 C -0.0955(2) 0.9719(2) 0.20810(9) 0.0601(6) Uani 1 1 d .
C33 C -0.2607(3) 0.9917(4) 0.26563(14) 0.1334(14) Uani 1 1 d .
H33A H -0.3226 0.9371 0.2799 0.200 Uiso 1 1 calc R
H33B H -0.2931 1.0640 0.2442 0.200 Uiso 1 1 calc R
H33C H -0.2161 1.0277 0.2960 0.200 Uiso 1 1 calc R

loop_
_atom_site_aniso_label
_atom_site_aniso_U_11
_atom_site_aniso_U_22
_atom_site_aniso_U_33
_atom_site_aniso_U_23
_atom_site_aniso_U_13
_atom_site_aniso_U_12
O1 0.0507(8) 0.0323(7) 0.0626(9) 0.0024(6) 0.0037(7) 0.0037(6)
O2 0.0939(12) 0.0666(10) 0.0693(11) 0.0005(8) -0.0265(9) 0.0376(10)
O3 0.1023(13) 0.0635(10) 0.0809(12) -0.0052(9) -0.0448(10) 0.0209(10)
O4 0.0535(8) 0.0473(8) 0.0580(9) -0.0008(7) -0.0106(7) -0.0053(7)
O5 0.1303(18) 0.0623(12) 0.1204(17) -0.0410(11) 0.0223(13) 0.0096(11)
O6 0.0957(14) 0.0975(14) 0.0807(12) -0.0209(11) 0.0355(11) 0.0106(12)
O7 0.1240(18) 0.0987(16) 0.0808(14) 0.0225(12) 0.0100(13) 0.0190(13)
O8 0.0803(12) 0.0723(13) 0.1343(18) 0.0380(12) -0.0044(12) -0.0102(10)
N1 0.0617(12) 0.0667(14) 0.0889(17) 0.0259(13) -0.0064(12) 0.0091(11)
C1 0.0741(15) 0.0396(11) 0.0568(14) 0.0004(10) -0.0171(11) -0.0049(10)
C2 0.0766(16) 0.0508(13) 0.0555(14) 0.0020(11) -0.0144(12) 0.0046(11)
C3 0.0595(13) 0.0499(13) 0.0686(16) 0.0138(12) -0.0136(11) 0.0047(11)
C4 0.0805(17) 0.0394(12) 0.0858(19) 0.0103(12) -0.0200(14) -0.0090(11)
C5 0.0884(17) 0.0424(12) 0.0650(15) -0.0030(11) -0.0237(13) -0.0026(12)
C6 0.0585(13) 0.0376(10) 0.0549(13) 0.0012(10) -0.0201(10) 0.0024(9)
C7 0.0573(12) 0.0363(10) 0.0496(12) -0.0037(9) -0.0194(10) 0.0007(9)
C8 0.0598(13) 0.0357(10) 0.0593(14) -0.0053(9) -0.0242(10) 0.0065(10)
C9 0.0400(10) 0.0360(10) 0.0599(13) -0.0028(9) -0.0106(9) 0.0039(8)
C10 0.0367(10) 0.0332(9) 0.0566(13) -0.0042(9) -0.0102(9) 0.0002(8)
C11 0.0413(10) 0.0315(9) 0.0540(12) -0.0029(9) -0.0087(9) -0.0013(8)
C12 0.0460(11) 0.0362(10) 0.0472(12) -0.0053(9) -0.0156(9) -0.0007(8)
C13 0.0612(12) 0.0429(11) 0.0431(12) -0.0062(9) -0.0129(10) 0.0040(9)
C14 0.0526(12) 0.0393(10) 0.0438(11) -0.0041(9) -0.0041(9) 0.0075(9)
C15 0.0617(13) 0.0348(10) 0.0640(14) -0.0007(9) -0.0007(11) 0.0061(9)
C16 0.0458(11) 0.0333(10) 0.0545(13) -0.0005(9) 0.0003(9) 0.0011(8)
C17 0.0394(10) 0.0304(9) 0.0617(13) -0.0021(9) -0.0041(9) 0.0008(8)
C18 0.0366(10) 0.0377(10) 0.0606(13) -0.0028(9) -0.0021(9) -0.0037(8)
C19 0.0453(12) 0.0448(12) 0.0759(16) -0.0012(11) 0.0003(11) 0.0025(9)
C20 0.0467(12) 0.0567(14) 0.0881(18) -0.0168(13) 0.0091(12) 0.0009(10)
C21 0.0709(16) 0.0732(17) 0.0704(17) -0.0122(14) 0.0162(13) -0.0086(13)
C22 0.0908(18) 0.0632(15) 0.0653(16) 0.0051(13) 0.0166(14) 0.0055(14)
C23 0.0661(14) 0.0449(12) 0.0681(15) -0.0003(11) 0.0082(12) 0.0061(11)
C24 0.0506(11) 0.0347(10) 0.0460(11) 0.0030(8) -0.0081(9) -0.0013(9)
C25 0.0690(14) 0.0367(11) 0.0744(16) -0.0031(10) -0.0151(12) 0.0066(10)
C26 0.107(2) 0.0379(12) 0.0761(18) -0.0072(11) -0.0190(15) 0.0036(13)
C27 0.110(2) 0.0485(14) 0.0591(15) 0.0015(11) -0.0168(14) -0.0296(14)
C28 0.0611(15) 0.0783(18) 0.0806(18) -0.0039(14) -0.0128(13) -0.0250(13)
C29 0.0515(13) 0.0552(13) 0.0749(16) -0.0103(11) -0.0080(11) -0.0043(10)
C30 0.0545(12) 0.0479(12) 0.0409(11) -0.0036(9) 0.0009(10) 0.0084(10)
C31 0.0612(14) 0.0655(15) 0.0694(16) -0.0054(12) -0.0093(12) -0.0143(12)
C32 0.0730(16) 0.0587(15) 0.0484(13) -0.0113(11) -0.0064(12) 0.0159(12)
C33 0.133(3) 0.170(4) 0.098(2) -0.032(2) 0.050(2) 0.049(3)

loop_
_atom_type_symbol
_atom_type_description
_atom_type_scat_dispersion_real
_atom_type_scat_dispersion_imag
_atom_type_scat_source
C C 0.0033 0.0016 'International Tables Vol C Tables 4.2.6.8 and 6.1.1.4'
H H 0.0000 0.0000 'International Tables Vol C Tables 4.2.6.8 and 6.1.1.4'
N N 0.0061 0.0033 'International Tables Vol C Tables 4.2.6.8 and 6.1.1.4'
O O 0.0106 0.0060 'International Tables Vol C Tables 4.2.6.8 and 6.1.1.4'

loop_
_geom_angle_atom_site_label_1
_geom_angle_atom_site_label_2
_geom_angle_atom_site_label_3
_geom_angle
C16 O1 C17 106.89(14)
C30 O4 C31 115.10(16)
C32 O6 C33 116.7(2)
O7 N1 O8 124.7(2)
O7 N1 C3 118.0(2)
O8 N1 C3 117.3(3)
C6 C1 C2 121.0(2)
C3 C2 C1 119.1(2)
C2 C3 C4 121.5(2)
C2 C3 N1 119.1(2)
C4 C3 N1 119.3(2)
C3 C4 C5 119.1(2)
C4 C5 C6 121.0(2)
C1 C6 C5 118.1(2)
C1 C6 C7 122.24(18)
C5 C6 C7 119.59(19)
C12 C7 C8 118.92(19)
C12 C7 C6 123.28(19)
C8 C7 C6 117.79(17)
O2 C8 C7 121.0(2)
O2 C8 C9 117.50(19)
C7 C8 C9 121.44(16)
C10 C9 C24 114.09(15)
C10 C9 C8 111.55(16)
C24 C9 C8 105.37(15)
C17 C10 C11 106.39(16)
C17 C10 C9 135.61(18)
C11 C10 C9 117.94(17)
C16 C11 C10 108.15(18)
C16 C11 C12 125.06(18)
C10 C11 C12 126.71(17)
C7 C12 C11 118.64(18)
C7 C12 C13 126.96(19)
C11 C12 C13 114.40(16)
C12 C13 C14 113.64(16)
C32 C14 C30 106.68(17)
C32 C14 C15 109.20(17)
C30 C14 C15 106.73(16)
C32 C14 C13 107.61(16)
C30 C14 C13 113.63(16)
C15 C14 C13 112.78(16)
C16 C15 C14 106.16(15)
C11 C16 O1 109.72(16)
C11 C16 C15 125.37(19)
O1 C16 C15 124.84(16)
C10 C17 O1 108.85(17)
C10 C17 C18 135.63(17)
O1 C17 C18 115.50(16)
C23 C18 C19 118.1(2)
C23 C18 C17 121.41(18)
C19 C18 C17 120.48(18)
C20 C19 C18 120.3(2)
C21 C20 C19 120.8(2)
C20 C21 C22 119.5(2)
C21 C22 C23 120.3(2)
C22 C23 C18 121.0(2)
C29 C24 C25 118.61(19)
C29 C24 C9 121.00(17)
C25 C24 C9 120.29(18)
C26 C25 C24 120.8(2)
C27 C26 C25 120.1(2)
C26 C27 C28 119.9(2)
C27 C28 C29 120.2(2)
C24 C29 C28 120.4(2)
O3 C30 O4 124.2(2)
O3 C30 C14 121.92(19)
O4 C30 C14 113.87(17)
O5 C32 O6 124.6(2)
O5 C32 C14 124.9(2)
O6 C32 C14 110.5(2)

loop_
_geom_bond_atom_site_label_1
_geom_bond_atom_site_label_2
_geom_bond_distance
O1 C16 1.365(2)
O1 C17 1.403(2)
O2 C8 1.220(2)
O3 C30 1.189(2)
O4 C30 1.314(2)
O4 C31 1.459(2)
O5 C32 1.183(3)
O6 C32 1.320(3)
O6 C33 1.453(3)
O7 N1 1.215(3)
O8 N1 1.221(3)
N1 C3 1.487(3)
C1 C6 1.385(3)
C1 C2 1.385(3)
C2 C3 1.367(3)
C3 C4 1.370(3)
C4 C5 1.382(3)
C5 C6 1.393(3)
C6 C7 1.489(3)
C7 C12 1.362(3)
C7 C8 1.482(3)
C8 C9 1.542(3)
C9 C10 1.506(2)
C9 C24 1.523(3)
C10 C17 1.361(3)
C10 C11 1.421(3)
C11 C16 1.344(3)
C11 C12 1.427(3)
C12 C13 1.510(3)
C13 C14 1.554(3)
C14 C32 1.528(3)
C14 C30 1.533(3)
C14 C15 1.548(3)
C15 C16 1.478(3)
C17 C18 1.454(3)
C18 C23 1.387(3)
C18 C19 1.394(3)
C19 C20 1.381(3)
C20 C21 1.368(3)
C21 C22 1.376(3)
C22 C23 1.378(3)
C24 C29 1.372(3)
C24 C25 1.381(3)
C25 C26 1.376(3)
C26 C27 1.363(4)
C27 C28 1.367(4)
C28 C29 1.387(3)
